data_7018458
loop_
_publ_author_name
'Colodrero, Rosario M. P.'
'Olivera-Pastor, Pascual'
'Losilla, Enrique R.'
'Aranda, Miguel A. G.'
'Leon-Reina, Laura'
'Papadaki, Maria'
'McKinlay, Alistair C.'
'Morris, Russell E.'
'Demadis, Konstantinos D.'
'Cabeza, Aurelio'

_publ_section_title
;
 Multifunctional lanthanum tetraphosphonates: Flexible, ultramicroporous
 and proton-conducting hybrid frameworks.
;
_journal_issue 14
_journal_name_full 'Dalton transactions (Cambridge, England : 2003)'
_journal_page_first 4045
_journal_page_last 4051
_journal_paper_doi 10.1039/c2dt11992g
_journal_volume 41
_journal_year 2012
_chemical_formula_sum 'C10 H39 La N2 O19 P4'
_chemical_formula_weight 753.91
_chemical_name_common LaH5DTMP.7H2O
_chemical_name_systematic ' ?'
_space_group_IT_number 4
_symmetry_cell_setting monoclinic
_symmetry_space_group_name_Hall 'P 2yb'
_symmetry_space_group_name_H-M 'P 1 21 1'
_audit_creation_date 2011-12-08T10:18
_audit_creation_method 'from EXP file using GSAS2CIF'
_audit_update_record ' 2011-12-08T10:18 Initial CIF as created by GSAS2CIF'
_cell_angle_alpha 90.0
_cell_angle_beta 97.711(4)
_cell_angle_gamma 90.0
_cell_formula_units_Z 2
_cell_length_a 13.3444(5)
_cell_length_b 18.7820(4)
_cell_length_c 5.84903(23)
_cell_volume 1452.71(9)
_computing_structure_refinement GSAS
_diffrn_ambient_temperature 293
_diffrn_radiation_probe x-ray
_diffrn_radiation_wavelength 0.2998
_exptl_absorpt_correction_T_max 1.00000
_exptl_absorpt_correction_T_min 1.00000
_exptl_absorpt_process_details
; GSAS Absorption/surface roughness correction: function number 0
No correction is applied.
;
_pd_block_id 2011-12-08T10:18|LAH5DTMP.7H20|LaH5DTMP.7H2O_ID31|X'Pert_Pro
_pd_calc_method 'Rietveld Refinement'
_pd_instr_location ' ?'
_pd_meas_2theta_range_inc 0.003
_pd_meas_2theta_range_max 33.0
_pd_meas_2theta_range_min 0.003
_pd_phase_name LaH5DTMP.7H2O
_pd_proc_2theta_range_inc 0.003
_pd_proc_2theta_range_max 32.998493
_pd_proc_2theta_range_min 0.001492
_pd_proc_info_datetime 2011-12-08T10:18:10
_pd_proc_info_excluded_regions ' ?'
_pd_proc_ls_background_function
; GSAS Background function number 1 with 15 terms.
Shifted Chebyshev function of 1st kind
1: 893.287 2: -28.3582 3: -20.2483 4: 45.2373
5: 11.4761 6: -3.56504 7: -6.62751 8: 9.76445
9: -22.5774 10: 25.6377 11: -20.5662 12: -12.6433
13: 21.6981 14: 1.75725 15: -11.1126
;
_pd_proc_ls_peak_cutoff 0.00300
_pd_proc_ls_pref_orient_corr
; March-Dollase
AXIS 1 Ratio= 1.14871 h= 1.000 k= 0.000 l= 0.000
Prefered orientation correction range: Min= 0.65979, Max= 1.23111
;
_pd_proc_ls_profile_function
;
CW Profile function number 4 with 21 terms
Pseudovoigt profile coefficients as parameterized in
P. Thompson, D.E. Cox & J.B. Hastings (1987). J. Appl. Cryst.,20,79-83.
Asymmetry correction of L.W. Finger, D.E. Cox & A. P. Jephcoat (1994).
J. Appl. Cryst.,27,892-900.
Microstrain broadening by P.W. Stephens, (1999). J. Appl. Cryst.,32,281-289.
Peak tails are ignored where the intensity is below 0.0030 times the peak
Aniso. broadening axis 0.0 0.0 1.0
;
_pd_proc_ls_prof_R_factor 0.0532
_pd_proc_ls_prof_wR_expected 0.0277
_pd_proc_ls_prof_wR_factor 0.0741
_pd_spec_mounting ' ?'
_refine_ls_goodness_of_fit_all 2.75
_refine_ls_matrix_type full
_refine_ls_number_parameters 139
_refine_ls_number_restraints 68
_refine_ls_R_Fsqd_factor 0.09562
_refine_ls_shift/su_max 0.05
_refine_ls_shift/su_mean 0.02
_reflns_d_resolution_high 1.149
_reflns_d_resolution_low 13.224
_reflns_limit_h_max 11
_reflns_limit_h_min 0
_reflns_limit_k_max 16
_reflns_limit_k_min 0
_reflns_limit_l_max 5
_reflns_limit_l_min -5
_reflns_number_total 1041
_cod_data_source_file c2dt11992g.txt
_cod_data_source_block LAH5DTMP.7H2O_publ
_cod_depositor_comments
;
The following automatic conversions were performed:

'_geom_bond_publ_flag' value 'N' changed to 'n' according to
/home/saulius/struct/CIF-dictionaries/cif_core.dic dictionary named
'cif_core.dic' version 2.4.1 from 2010-06-29 (68
times).

'_geom_angle_publ_flag' value 'N' changed to 'n' according
to /home/saulius/struct/CIF-dictionaries/cif_core.dic dictionary
named 'cif_core.dic' version 2.4.1 from 2010-06-29 (55 times).

Automatic conversion script
Id: cif_fix_values 1715 2011-07-08 13:25:40Z adriana 
;
_cod_original_cell_volume 1452.71(10)
_cod_original_formula_sum 'C10 La N2 O19 H39 P4'
_cod_database_code 7018458

loop_
_symmetry_equiv_pos_site_id
_symmetry_equiv_pos_as_xyz
1 +x,+y,+z
2 -x,+y+1/2,-z

loop_
_atom_site_type_symbol
_atom_site_label
_atom_site_fract_x
_atom_site_fract_y
_atom_site_fract_z
_atom_site_occupancy
_atom_site_thermal_displace_type
_atom_site_U_iso_or_equiv
_atom_site_symmetry_multiplicity
La La 0.6289(4) 0.25 0.3351(9) 1.0 Uiso 0.0274(23) 2
P P1 0.4399(25) 0.0853(13) 0.144(4) 1.0 Uiso 0.023(5) 2
P P2 -0.2669(23) 0.1336(9) 0.863(4) 1.0 Uiso 0.023(5) 2
O O1 0.423(4) 0.0743(22) -0.119(4) 1.0 Uiso 0.041(5) 2
O O2 0.463(4) 0.1636(15) 0.206(8) 1.0 Uiso 0.041(5) 2
O O3 0.5249(34) 0.0366(23) 0.258(7) 1.0 Uiso 0.041(5) 2
O O4 -0.1574(24) 0.1380(18) 0.807(7) 1.0 Uiso 0.041(5) 2
O O5 -0.3390(28) 0.1758(18) 0.684(6) 1.0 Uiso 0.041(5) 2
O O6 -0.271(4) 0.1613(17) 1.109(4) 1.0 Uiso 0.041(5) 2
C C1 0.3248(33) 0.0624(25) 0.261(8) 1.0 Uiso 0.041(5) 2
C C2 -0.306(4) 0.0417(11) 0.845(8) 1.0 Uiso 0.041(5) 2
N N1 0.2674(25) -0.0073(19) 0.249(6) 1.0 Uiso 0.041(5) 2
C C3 0.1643(23) 0.0055(24) 0.318(6) 1.0 Uiso 0.041(5) 2
C C4 0.1550(29) -0.0187(29) 0.558(5) 1.0 Uiso 0.041(5) 2
C C5 0.0470(32) -0.0215(27) 0.604(7) 1.0 Uiso 0.041(5) 2
O Ow1 0.5082(33) 0.2257(23) 0.806(7) 1.0 Uiso 0.041(5) 2
O Ow2 0.1304(34) 0.2284(19) 0.554(8) 1.0 Uiso 0.041(5) 2
O Ow3 0.094(4) 0.1623(25) 0.887(9) 1.0 Uiso 0.041(5) 2
O Ow4 1.0224(33) 0.3074(20) 0.170(8) 1.0 Uiso 0.041(5) 2
O Ow5 0.9022(32) 0.2250(24) 0.442(7) 1.0 Uiso 0.041(5) 2
O Ow6 0.210(4) 0.2219(20) 0.124(7) 1.0 Uiso 0.041(5) 2
P P3 -0.4576(21) -0.0955(11) 0.780(4) 1.0 Uiso 0.023(5) 2
P P4 0.2803(19) -0.1349(10) 0.1063(33) 1.0 Uiso 0.023(5) 2
O O1b -0.437(4) -0.0909(22) 1.045(4) 1.0 Uiso 0.041(5) 2
O O2b -0.4967(32) -0.1696(16) 0.700(7) 1.0 Uiso 0.041(5) 2
O O3b -0.5338(31) -0.0376(22) 0.684(8) 1.0 Uiso 0.041(5) 2
O O4b 0.1731(20) -0.1674(20) 0.080(6) 1.0 Uiso 0.041(5) 2
O O5b 0.3308(30) -0.1372(18) 0.358(4) 1.0 Uiso 0.041(5) 2
O O6b 0.3474(27) -0.1716(17) -0.052(6) 1.0 Uiso 0.041(5) 2
C C1b -0.3403(29) -0.0793(18) 0.664(8) 1.0 Uiso 0.041(5) 2
C C2b 0.266(4) -0.0429(11) 0.018(6) 1.0 Uiso 0.041(5) 2
N N2 -0.2817(23) -0.0103(16) 0.663(5) 1.0 Uiso 0.041(5) 2
C C8 -0.1704(22) -0.0183(26) 0.649(6) 1.0 Uiso 0.041(5) 2
C C7 -0.1374(32) -0.0192(28) 0.415(7) 1.0 Uiso 0.041(5) 2
C C6 -0.0303(31) -0.0413(26) 0.404(10) 1.0 Uiso 0.041(5) 2
O Ow7 -0.172(4) -0.1532(23) -0.874(8) 1.0 Uiso 0.041(5) 2

loop_
_atom_type_symbol
_atom_type_number_in_cell
_atom_type_scat_dispersion_real
_atom_type_scat_dispersion_imag
_atom_type_scat_Cromer_Mann_a1
_atom_type_scat_Cromer_Mann_a2
_atom_type_scat_Cromer_Mann_a3
_atom_type_scat_Cromer_Mann_a4
_atom_type_scat_Cromer_Mann_b1
_atom_type_scat_Cromer_Mann_b2
_atom_type_scat_Cromer_Mann_b3
_atom_type_scat_Cromer_Mann_b4
_atom_type_scat_Cromer_Mann_c
_atom_type_scat_source
La 2.0 -2.214 3.142 20.5780 2.94817 19.5990 0.24448 11.3727 18.7726 3.28719 133.124 2.14678 International_Tables_Vol_C
P 8.0 0.001 0.016 6.43450 1.90670 4.17910 27.1570 1.78000 0.52600 1.49080 68.1645 1.11490 International_Tables_Vol_C
O 38.0 -0.004 0.001 3.04850 13.2771 2.28680 5.70110 1.54630 0.32390 0.86700 32.9089 0.25080 International_Tables_Vol_C
C 20.0 -0.002 0.000 2.31000 20.8439 1.02000 10.2075 1.58860 0.56870 0.86500 51.6512 0.21560 International_Tables_Vol_C
N 4.0 -0.003 0.000 12.2126 0.00570 3.13220 9.89330 2.01250 28.9975 1.16630 0.58260 -11.529 International_Tables_Vol_C

loop_
_geom_angle_atom_site_label_1
_geom_angle_atom_site_label_2
_geom_angle_atom_site_label_3
_geom_angle
_geom_angle_site_symmetry_1
_geom_angle_site_symmetry_3
_geom_angle_publ_flag
O2 La O5 86.5(12) 1_555 1_655 n
O2 La O6 86.1(11) 1_555 1_654 n
O2 La O2b 77.6(9) 1_555 2_556 n
O2 La O6b 111.4(14) 1_555 2_655 n
O5 La O6 90.9(9) 1_655 1_654 n
O5 La O2b 119.4(13) 1_655 2_556 n
O5 La O6b 161.2(12) 1_655 2_655 n
O6 La O2b 144.0(14) 1_654 2_556 n
O6 La O6b 85.0(9) 1_654 2_655 n
O2b La O6b 71.9(11) 2_556 2_655 n
O1 P1 O2 111.4(8) 1_555 1_555 n
O1 P1 O3 110.8(8) 1_555 1_555 n
O1 P1 C1 109.2(7) 1_555 1_555 n
O2 P1 O3 110.7(8) 1_555 1_555 n
O2 P1 C1 106.8(7) 1_555 1_555 n
O3 P1 C1 107.8(7) 1_555 1_555 n
O4 P2 O5 110.4(8) 1_555 1_555 n
O4 P2 O6 109.8(8) 1_555 1_555 n
O4 P2 C2 108.1(7) 1_555 1_555 n
O5 P2 O6 111.3(8) 1_555 1_555 n
O5 P2 C2 107.7(7) 1_555 1_555 n
O6 P2 C2 109.5(7) 1_555 1_555 n
La O2 P1 138.8(22) 1_555 1_555 n
La O5 P2 151.4(23) 1_455 1_555 n
La O6 P2 141.1(22) 1_456 1_555 n
P1 C1 N1 129.5(22) 1_555 1_555 n
P2 C2 N2 125.2(19) 1_555 1_555 n
C1 N1 C3 109.0(9) 1_555 1_555 n
C1 N1 C2b 111.7(9) 1_555 1_555 n
C3 N1 C2b 114.1(10) 1_555 1_555 n
N1 C3 C4 113.4(7) 1_555 1_555 n
C3 C4 C5 112.5(9) 1_555 1_555 n
C4 C5 C6 116.4(10) 1_555 1_555 n
O1b P3 O2b 111.4(8) 1_555 1_555 n
O1b P3 O3b 110.4(8) 1_555 1_555 n
O1b P3 C1b 108.9(7) 1_555 1_555 n
O2b P3 O3b 110.2(8) 1_555 1_555 n
O2b P3 C1b 108.2(7) 1_555 1_555 n
O3b P3 C1b 107.6(7) 1_555 1_555 n
O4b P4 O5b 111.6(8) 1_555 1_555 n
O4b P4 O6b 111.7(8) 1_555 1_555 n
O4b P4 C2b 106.7(7) 1_555 1_555 n
O5b P4 O6b 110.4(8) 1_555 1_555 n
O5b P4 C2b 108.6(7) 1_555 1_555 n
O6b P4 C2b 107.7(7) 1_555 1_555 n
La O2b P3 147.5(20) 2_546 1_555 n
La O6b P4 151.7(20) 2_645 1_555 n
P3 C1b N2 128.1(16) 1_555 1_555 n
N1 C2b P4 100.2(18) 1_555 1_555 n
C2 N2 C1b 113.2(9) 1_555 1_555 n
C2 N2 C8 114.0(10) 1_555 1_555 n
C1b N2 C8 115.4(10) 1_555 1_555 n
N2 C8 C7 117.7(10) 1_555 1_555 n
C8 C7 C6 116.3(10) 1_555 1_555 n
C5 C6 C7 117.3(10) 1_555 1_555 n

loop_
_geom_bond_atom_site_label_1
_geom_bond_atom_site_label_2
_geom_bond_distance
_geom_bond_site_symmetry_2
_geom_bond_publ_flag
La O2 2.768(35) 1_555 n
La O5 2.461(32) 1_655 n
La O6 2.602(31) 1_654 n
La O2b 2.310(24) 2_556 n
La O5b 2.782(29) 2_656 n
La O6b 2.271(22) 2_655 n
P1 O1 1.538(6) 1_555 n
P1 O2 1.536(6) 1_555 n
P1 O3 1.540(6) 1_555 n
P1 C1 1.817(6) 1_555 n
P2 O4 1.543(6) 1_555 n
P2 O5 1.543(6) 1_555 n
P2 O6 1.536(6) 1_555 n
P2 C2 1.801(4) 1_555 n
O1 P1 1.538(6) 1_555 n
O2 La 2.768(35) 1_555 n
O2 P1 1.536(6) 1_555 n
O3 P1 1.540(6) 1_555 n
O4 P2 1.543(6) 1_555 n
O5 La 2.461(32) 1_455 n
O5 P2 1.543(6) 1_555 n
O6 La 2.602(31) 1_456 n
O6 P2 1.536(6) 1_555 n
C1 P1 1.817(6) 1_555 n
C1 N1 1.513(6) 1_555 n
C2 P2 1.801(4) 1_555 n
C2 N2 1.510(6) 1_555 n
N1 C1 1.513(6) 1_555 n
N1 C3 1.503(6) 1_555 n
N1 P4 2.552(33) 1_555 n
N1 C2b 1.509(6) 1_555 n
C3 N1 1.503(6) 1_555 n
C3 C4 1.495(6) 1_555 n
C4 C3 1.495(6) 1_555 n
C4 C5 1.503(6) 1_555 n
C5 C4 1.503(6) 1_555 n
C5 C6 1.500(6) 1_555 n
P3 O1b 1.538(6) 1_555 n
P3 O2b 1.537(6) 1_555 n
P3 O3b 1.543(6) 1_555 n
P3 C1b 1.815(6) 1_555 n
P4 N1 2.552(33) 1_555 n
P4 O4b 1.543(6) 1_555 n
P4 O5b 1.535(6) 1_555 n
P4 O6b 1.534(6) 1_555 n
P4 C2b 1.807(6) 1_555 n
O1b P3 1.538(6) 1_555 n
O2b La 2.310(24) 2_546 n
O2b P3 1.537(6) 1_555 n
O3b P3 1.543(6) 1_555 n
O4b P4 1.543(6) 1_555 n
O5b La 2.782(29) 2_646 n
O5b P4 1.535(6) 1_555 n
O6b La 2.271(22) 2_645 n
O6b P4 1.534(6) 1_555 n
C1b P3 1.815(6) 1_555 n
C1b N2 1.513(6) 1_555 n
C2b N1 1.509(6) 1_555 n
C2b P4 1.807(6) 1_555 n
N2 C2 1.510(6) 1_555 n
N2 C1b 1.513(6) 1_555 n
N2 C8 1.506(6) 1_555 n
C8 N2 1.506(6) 1_555 n
C8 C7 1.495(6) 1_555 n
C7 C8 1.495(6) 1_555 n
C7 C6 1.498(6) 1_555 n
C6 C5 1.500(6) 1_555 n
C6 C7 1.498(6) 1_555 n
